data_2223761
loop_
_publ_author_name
'Xu, Bin'
'Han, Ling'
'Zhang, Qi-Hui'

_publ_section_title
;
 (<i>E</i>)-<i>N</i>'-(2,5-Dimethoxybenzylidene)-3,4-dihydroxybenzohydrazide
 monohydrate
;
_journal_coeditor_code HB5111
_journal_issue 11
_journal_name_full 'Acta Crystallographica Section E'
_journal_page_first o2615
_journal_paper_doi 10.1107/S1600536809039300
_journal_volume 65
_journal_year 2009
_chemical_formula_iupac 'C16 H16 N2 O5, H2 O'
_chemical_formula_moiety 'C16 H16 N2 O5, H2 O'
_chemical_formula_sum 'C16 H18 N2 O6'
_chemical_formula_weight 334.32
_chemical_name_systematic
;
(<i>E</i>)-<i>N'</i>-(2,5-Dimethoxybenzylidene)-3,4-dihydroxybenzohydrazide
monohydrate
;
_space_group_IT_number 14
_symmetry_cell_setting monoclinic
_symmetry_space_group_name_Hall '-P 2ybc'
_symmetry_space_group_name_H-M 'P 1 21/c 1'
_atom_sites_solution_hydrogens geom
_atom_sites_solution_primary direct
_atom_sites_solution_secondary difmap
_cell_angle_alpha 90.00
_cell_angle_beta 119.666(4)
_cell_angle_gamma 90.00
_cell_formula_units_Z 4
_cell_length_a 10.2573(8)
_cell_length_b 12.4199(10)
_cell_length_c 14.0042(8)
_cell_measurement_reflns_used 2817
_cell_measurement_temperature 295
_cell_measurement_theta_max 28.02
_cell_measurement_theta_min 2.34
_cell_volume 1550.2(2)
_computing_cell_refinement 'SAINT (Siemens, 1996)'
_computing_data_collection 'SMART (Siemens, 1996)'
_computing_data_reduction 'SAINT (Siemens, 1996)'
_computing_molecular_graphics 'SHELXTL (Sheldrick, 2008)'
_computing_publication_material 'SHELXTL (Sheldrick, 2008)'
_computing_structure_refinement 'SHELXL97 (Sheldrick, 2008)'
_computing_structure_solution 'SHELXS97 (Sheldrick, 2008)'
_diffrn_ambient_temperature 295
_diffrn_measured_fraction_theta_full 0.999
_diffrn_measured_fraction_theta_max 0.999
_diffrn_measurement_device_type 'Siemens SMART CCD'
_diffrn_measurement_method \w
_diffrn_radiation_monochromator graphite
_diffrn_radiation_source 'fine-focus sealed tube'
_diffrn_radiation_type MoK\a
_diffrn_radiation_wavelength 0.71073
_diffrn_reflns_av_R_equivalents 0.0596
_diffrn_reflns_av_sigmaI/netI 0.0461
_diffrn_reflns_limit_h_max 10
_diffrn_reflns_limit_h_min -12
_diffrn_reflns_limit_k_max 14
_diffrn_reflns_limit_k_min -14
_diffrn_reflns_limit_l_max 15
_diffrn_reflns_limit_l_min -16
_diffrn_reflns_number 7993
_diffrn_reflns_theta_full 25.05
_diffrn_reflns_theta_max 25.05
_diffrn_reflns_theta_min 2.34
_diffrn_standards_decay_% 0
_diffrn_standards_number 0
_exptl_absorpt_coefficient_mu 0.111
_exptl_absorpt_correction_T_max 0.981
_exptl_absorpt_correction_T_min 0.978
_exptl_absorpt_correction_type multi-scan
_exptl_absorpt_process_details '(SADABS; Siemens, 1996)'
_exptl_crystal_colour 'light yellow'
_exptl_crystal_density_diffrn 1.432
_exptl_crystal_density_method 'not measured'
_exptl_crystal_description block
_exptl_crystal_F_000 704
_exptl_crystal_size_max 0.20
_exptl_crystal_size_mid 0.18
_exptl_crystal_size_min 0.17
_refine_diff_density_max 0.295
_refine_diff_density_min -0.154
_refine_ls_extinction_coef 0.0092(15)
_refine_ls_extinction_expression Fc^*^=kFc[1+0.001xFc^2^\l^3^/sin(2\q)]^-1/4^
_refine_ls_extinction_method 'SHELXL97 (Sheldrick, 2008)'
_refine_ls_goodness_of_fit_ref 1.020
_refine_ls_hydrogen_treatment constr
_refine_ls_matrix_type full
_refine_ls_number_parameters 220
_refine_ls_number_reflns 2735
_refine_ls_number_restraints 0
_refine_ls_restrained_S_all 1.020
_refine_ls_R_factor_all 0.0478
_refine_ls_R_factor_gt 0.0363
_refine_ls_shift/su_max 0.000
_refine_ls_shift/su_mean 0.000
_refine_ls_structure_factor_coef Fsqd
_refine_ls_weighting_details 'calc w=1/[\s^2^(Fo^2^)+(0.0472P)^2^+0.0836P] where P=(Fo^2^+2Fc^2^)/3'
_refine_ls_weighting_scheme calc
_refine_ls_wR_factor_gt 0.0916
_refine_ls_wR_factor_ref 0.0979
_reflns_number_gt 2110
_reflns_number_total 2735
_reflns_threshold_expression I>2\s(I)
_cod_data_source_file hb5111.cif
_cod_data_source_block I
_cod_depositor_comments
;
The following automatic conversions were performed:
'_symmetry_cell_setting' value 'Monoclinic' changed to 'monoclinic'
according to '/home/saulius/struct/CIF-dictionaries/cif_core.dic'
dictionary named 'cif_core.dic' version 2.4.1 from 2010-06-29.

Automatic conversion script
Id: cif_fix_enum 1527 2010-12-29 10:47:43Z saulius 

The following automatic conversions were performed:

'_symmetry_cell_setting' value 'Monoclinic' changed to 'monoclinic'
according to /home/saulius/struct/CIF-dictionaries/cif_core.dic
dictionary named 'cif_core.dic' version 2.4.1 from 2010-06-29.

Automatic conversion script
Id: cif_fix_values 1715 2011-07-08 13:25:40Z adriana 
;
_cod_original_sg_symbol_H-M 'P 21/c'
_cod_database_code 2223761
_cod_database_fobs_code 2223761

loop_
_symmetry_equiv_pos_as_xyz
'x, y, z'
'-x, y+1/2, -z+1/2'
'-x, -y, -z'
'x, -y-1/2, z-1/2'

loop_
_atom_site_type_symbol
_atom_site_label
_atom_site_fract_x
_atom_site_fract_y
_atom_site_fract_z
_atom_site_U_iso_or_equiv
_atom_site_adp_type
_atom_site_calc_flag
_atom_site_refinement_flags
_atom_site_occupancy
_atom_site_disorder_assembly
_atom_site_disorder_group
O O1 0.29807(12) 0.63600(8) 0.00386(8) 0.0415(3) Uani d . 1 . .
H H1 0.3478 0.6763 0.0558 0.062 Uiso d R 1 . .
O O2 0.25882(12) 0.49266(9) -0.15328(8) 0.0451(3) Uani d . 1 . .
H H2 0.2479 0.5582 -0.1561 0.068 Uiso d R 1 . .
O O3 0.50018(13) 0.24912(8) 0.30247(8) 0.0462(3) Uani d . 1 . .
O O4 0.83630(14) 0.60874(9) 0.70864(9) 0.0516(3) Uani d . 1 . .
O O5 0.84768(13) 0.17847(9) 0.81326(9) 0.0554(4) Uani d . 1 . .
O O6 0.71520(13) 0.60032(9) 0.33312(9) 0.0469(3) Uani d . 1 . .
H H17 0.7355 0.5747 0.2857 0.070 Uiso d R 1 . .
H H18 0.6560 0.6530 0.3021 0.070 Uiso d R 1 . .
N N1 0.56517(14) 0.42030(10) 0.36286(9) 0.0374(3) Uani d . 1 . .
H H1A 0.5658 0.4873 0.3477 0.045 Uiso d R 1 . .
N N2 0.62828(14) 0.38569(10) 0.47007(10) 0.0386(3) Uani d . 1 . .
C C1 0.43573(16) 0.38751(11) 0.16836(11) 0.0311(4) Uani d . 1 . .
C C2 0.39529(16) 0.49534(12) 0.14219(11) 0.0324(4) Uani d . 1 . .
H H2A 0.4068 0.5431 0.1970 0.039 Uiso calc R 1 . .
C C3 0.33846(15) 0.53178(12) 0.03578(12) 0.0306(3) Uani d . 1 . .
C C4 0.31715(16) 0.45885(12) -0.04685(11) 0.0328(4) Uani d . 1 . .
C C5 0.35509(17) 0.35223(13) -0.02211(12) 0.0380(4) Uani d . 1 . .
H H5 0.3408 0.3041 -0.0773 0.046 Uiso calc R 1 . .
C C6 0.41477(17) 0.31659(12) 0.08543(12) 0.0363(4) Uani d . 1 . .
H H6 0.4409 0.2445 0.1020 0.044 Uiso calc R 1 . .
C C7 0.50232(16) 0.34597(12) 0.28220(12) 0.0336(4) Uani d . 1 . .
C C8 0.69125(17) 0.45828(13) 0.54315(12) 0.0378(4) Uani d . 1 . .
H H8 0.6879 0.5300 0.5230 0.045 Uiso calc R 1 . .
C C9 0.76899(16) 0.42735(13) 0.65942(11) 0.0346(4) Uani d . 1 . .
C C10 0.84706(17) 0.50414(13) 0.74194(12) 0.0364(4) Uani d . 1 . .
C C11 0.92900(17) 0.46990(14) 0.84979(12) 0.0410(4) Uani d . 1 . .
H H11 0.9825 0.5200 0.9049 0.049 Uiso calc R 1 . .
C C12 0.93298(18) 0.36251(14) 0.87737(12) 0.0429(4) Uani d . 1 . .
H H12 0.9899 0.3410 0.9503 0.051 Uiso calc R 1 . .
C C13 0.85242(18) 0.28700(13) 0.79661(12) 0.0396(4) Uani d . 1 . .
C C14 0.77166(17) 0.32066(13) 0.68859(12) 0.0390(4) Uani d . 1 . .
H H14 0.7176 0.2702 0.6340 0.047 Uiso calc R 1 . .
C C15 0.9048(2) 0.68888(14) 0.79085(14) 0.0512(5) Uani d . 1 . .
H H15A 0.8601 0.6884 0.8370 0.077 Uiso calc R 1 . .
H H15B 0.8903 0.7582 0.7567 0.077 Uiso calc R 1 . .
H H15C 1.0102 0.6743 0.8344 0.077 Uiso calc R 1 . .
C C16 0.9447(2) 0.13853(17) 0.92118(15) 0.0683(6) Uani d . 1 . .
H H16A 1.0461 0.1594 0.9442 0.102 Uiso calc R 1 . .
H H16B 0.9382 0.0614 0.9210 0.102 Uiso calc R 1 . .
H H16C 0.9151 0.1678 0.9710 0.102 Uiso calc R 1 . .

loop_
_atom_site_aniso_label
_atom_site_aniso_U_11
_atom_site_aniso_U_22
_atom_site_aniso_U_33
_atom_site_aniso_U_12
_atom_site_aniso_U_13
_atom_site_aniso_U_23
O1 0.0508(7) 0.0360(6) 0.0266(6) 0.0042(5) 0.0106(5) 0.0021(5)
O2 0.0597(8) 0.0478(7) 0.0227(6) 0.0049(5) 0.0166(6) 0.0044(5)
O3 0.0635(8) 0.0327(6) 0.0257(6) -0.0063(5) 0.0093(6) 0.0017(5)
O4 0.0685(8) 0.0415(7) 0.0295(6) -0.0086(6) 0.0126(6) -0.0060(5)
O5 0.0657(8) 0.0467(7) 0.0324(7) -0.0016(6) 0.0079(6) 0.0076(5)
O6 0.0586(8) 0.0424(7) 0.0345(6) 0.0024(5) 0.0190(6) 0.0026(5)
N1 0.0499(8) 0.0325(7) 0.0176(6) -0.0026(6) 0.0075(6) 0.0025(5)
N2 0.0463(8) 0.0408(8) 0.0196(6) -0.0029(6) 0.0093(6) 0.0009(6)
C1 0.0319(8) 0.0328(8) 0.0222(7) -0.0040(6) 0.0084(6) -0.0006(6)
C2 0.0339(8) 0.0351(8) 0.0226(8) -0.0032(6) 0.0097(7) -0.0039(6)
C3 0.0280(8) 0.0335(8) 0.0243(8) 0.0000(6) 0.0084(6) 0.0013(6)
C4 0.0326(8) 0.0427(9) 0.0200(8) -0.0026(7) 0.0107(7) 0.0008(6)
C5 0.0471(10) 0.0385(9) 0.0254(8) -0.0036(7) 0.0156(7) -0.0065(7)
C6 0.0429(9) 0.0322(8) 0.0277(8) -0.0012(7) 0.0128(7) -0.0007(7)
C7 0.0361(9) 0.0337(9) 0.0238(8) -0.0029(6) 0.0094(7) -0.0008(6)
C8 0.0433(9) 0.0373(9) 0.0265(8) -0.0001(7) 0.0125(7) -0.0012(7)
C9 0.0335(9) 0.0432(9) 0.0216(8) 0.0009(6) 0.0095(7) -0.0026(6)
C10 0.0388(9) 0.0410(9) 0.0268(8) -0.0007(7) 0.0143(7) -0.0034(7)
C11 0.0438(10) 0.0484(10) 0.0233(8) -0.0048(7) 0.0109(7) -0.0091(7)
C12 0.0454(10) 0.0542(11) 0.0204(8) 0.0024(8) 0.0097(7) 0.0005(7)
C13 0.0425(10) 0.0427(10) 0.0278(8) 0.0002(7) 0.0130(7) 0.0009(7)
C14 0.0413(9) 0.0433(10) 0.0240(8) -0.0017(7) 0.0098(7) -0.0041(7)
C15 0.0569(11) 0.0437(10) 0.0422(10) -0.0060(8) 0.0162(9) -0.0106(8)
C16 0.0812(15) 0.0597(13) 0.0383(11) 0.0024(10) 0.0099(10) 0.0188(9)

loop_
_atom_type_symbol
_atom_type_description
_atom_type_scat_dispersion_real
_atom_type_scat_dispersion_imag
_atom_type_scat_source
C C 0.0033 0.0016 'International Tables Vol C Tables 4.2.6.8 and 6.1.1.4'
H H 0.0000 0.0000 'International Tables Vol C Tables 4.2.6.8 and 6.1.1.4'
N N 0.0061 0.0033 'International Tables Vol C Tables 4.2.6.8 and 6.1.1.4'
O O 0.0106 0.0060 'International Tables Vol C Tables 4.2.6.8 and 6.1.1.4'

loop_
_geom_angle_atom_site_label_1
_geom_angle_atom_site_label_2
_geom_angle_atom_site_label_3
_geom_angle_site_symmetry_1
_geom_angle_site_symmetry_3
_geom_angle
_geom_angle_publ_flag
C3 O1 H1 . . 109.5 ?
C4 O2 H2 . . 109.4 ?
C10 O4 C15 . . 117.82(12) ?
C13 O5 C16 . . 117.19(13) ?
H17 O6 H18 . . 106.2 ?
C7 N1 N2 . . 118.09(12) ?
C7 N1 H1A . . 120.9 ?
N2 N1 H1A . . 121.0 ?
C8 N2 N1 . . 115.64(13) ?
C6 C1 C2 . . 119.12(13) ?
C6 C1 C7 . . 118.53(13) ?
C2 C1 C7 . . 122.35(13) ?
C3 C2 C1 . . 120.64(13) ?
C3 C2 H2A . . 119.7 ?
C1 C2 H2A . . 119.7 ?
O1 C3 C2 . . 124.19(13) ?
O1 C3 C4 . . 116.44(13) ?
C2 C3 C4 . . 119.36(13) ?
O2 C4 C5 . . 119.11(13) ?
O2 C4 C3 . . 120.48(13) ?
C5 C4 C3 . . 120.41(13) ?
C4 C5 C6 . . 119.89(14) ?
C4 C5 H5 . . 120.1 ?
C6 C5 H5 . . 120.1 ?
C1 C6 C5 . . 120.56(14) ?
C1 C6 H6 . . 119.7 ?
C5 C6 H6 . . 119.7 ?
O3 C7 N1 . . 121.84(13) ?
O3 C7 C1 . . 122.25(13) ?
N1 C7 C1 . . 115.91(12) ?
N2 C8 C9 . . 119.18(14) ?
N2 C8 H8 . . 120.4 ?
C9 C8 H8 . . 120.4 ?
C14 C9 C10 . . 119.21(14) ?
C14 C9 C8 . . 119.97(14) ?
C10 C9 C8 . . 120.76(14) ?
O4 C10 C11 . . 124.61(14) ?
O4 C10 C9 . . 116.64(13) ?
C11 C10 C9 . . 118.75(15) ?
C10 C11 C12 . . 121.29(15) ?
C10 C11 H11 . . 119.4 ?
C12 C11 H11 . . 119.4 ?
C11 C12 C13 . . 120.12(14) ?
C11 C12 H12 . . 119.9 ?
C13 C12 H12 . . 119.9 ?
O5 C13 C14 . . 115.51(14) ?
O5 C13 C12 . . 125.69(14) ?
C14 C13 C12 . . 118.78(15) ?
C13 C14 C9 . . 121.79(15) ?
C13 C14 H14 . . 119.1 ?
C9 C14 H14 . . 119.1 ?
O4 C15 H15A . . 109.5 ?
O4 C15 H15B . . 109.5 ?
H15A C15 H15B . . 109.5 ?
O4 C15 H15C . . 109.5 ?
H15A C15 H15C . . 109.5 ?
H15B C15 H15C . . 109.5 ?
O5 C16 H16A . . 109.5 ?
O5 C16 H16B . . 109.5 ?
H16A C16 H16B . . 109.5 ?
O5 C16 H16C . . 109.5 ?
H16A C16 H16C . . 109.5 ?
H16B C16 H16C . . 109.5 ?

loop_
_geom_bond_atom_site_label_1
_geom_bond_atom_site_label_2
_geom_bond_site_symmetry_2
_geom_bond_distance
_geom_bond_publ_flag
O1 C3 . 1.3652(17) ?
O1 H1 . 0.8200 ?
O2 C4 . 1.3687(16) ?
O2 H2 . 0.8198 ?
O3 C7 . 1.2386(17) ?
O4 C10 . 1.3662(19) ?
O4 C15 . 1.4173(19) ?
O5 C13 . 1.3729(19) ?
O5 C16 . 1.4254(19) ?
O6 H17 . 0.8500 ?
O6 H18 . 0.8508 ?
N1 C7 . 1.3501(18) ?
N1 N2 . 1.3770(17) ?
N1 H1A . 0.8595 ?
N2 C8 . 1.2740(19) ?
C1 C6 . 1.387(2) ?
C1 C2 . 1.396(2) ?
C1 C7 . 1.482(2) ?
C2 C3 . 1.380(2) ?
C2 H2A . 0.9300 ?
C3 C4 . 1.399(2) ?
C4 C5 . 1.375(2) ?
C5 C6 . 1.388(2) ?
C5 H5 . 0.9300 ?
C6 H6 . 0.9300 ?
C8 C9 . 1.466(2) ?
C8 H8 . 0.9300 ?
C9 C14 . 1.383(2) ?
C9 C10 . 1.404(2) ?
C10 C11 . 1.383(2) ?
C11 C12 . 1.384(2) ?
C11 H11 . 0.9300 ?
C12 C13 . 1.384(2) ?
C12 H12 . 0.9300 ?
C13 C14 . 1.382(2) ?
C14 H14 . 0.9300 ?
C15 H15A . 0.9600 ?
C15 H15B . 0.9600 ?
C15 H15C . 0.9600 ?
C16 H16A . 0.9600 ?
C16 H16B . 0.9600 ?
C16 H16C . 0.9600 ?

loop_
_geom_hbond_atom_site_label_D
_geom_hbond_atom_site_label_H
_geom_hbond_atom_site_label_A
_geom_hbond_site_symmetry_A
_geom_hbond_distance_DH
_geom_hbond_distance_HA
_geom_hbond_distance_DA
_geom_hbond_angle_DHA
O1 H1 O3 2_655 0.82 2.03 2.8384(15) 168
O2 H2 O1 . 0.82 2.25 2.7014(15) 115
O2 H2 O5 2_655 0.82 2.43 3.0191(15) 130
O6 H17 O2 3_665 0.85 2.06 2.9003(15) 169
O6 H18 O3 2_655 0.85 1.95 2.7837(15) 165
N1 H1A O6 . 0.86 2.16 2.8592(17) 138

loop_
_geom_torsion_atom_site_label_1
_geom_torsion_atom_site_label_2
_geom_torsion_atom_site_label_3
_geom_torsion_atom_site_label_4
_geom_torsion_site_symmetry_1
_geom_torsion_site_symmetry_2
_geom_torsion_site_symmetry_3
_geom_torsion_site_symmetry_4
_geom_torsion
_geom_torsion_publ_flag
C7 N1 N2 C8 . . . . 177.35(14) ?
C6 C1 C2 C3 . . . . -1.5(2) ?
C7 C1 C2 C3 . . . . 177.70(13) ?
C1 C2 C3 O1 . . . . -179.19(13) ?
C1 C2 C3 C4 . . . . 2.0(2) ?
O1 C3 C4 O2 . . . . 0.1(2) ?
C2 C3 C4 O2 . . . . 179.00(13) ?
O1 C3 C4 C5 . . . . 179.83(13) ?
C2 C3 C4 C5 . . . . -1.2(2) ?
O2 C4 C5 C6 . . . . 179.82(14) ?
C3 C4 C5 C6 . . . . 0.1(2) ?
C2 C1 C6 C5 . . . . 0.3(2) ?
C7 C1 C6 C5 . . . . -178.94(14) ?
C4 C5 C6 C1 . . . . 0.4(2) ?
N2 N1 C7 O3 . . . . 0.1(2) ?
N2 N1 C7 C1 . . . . 179.86(13) ?
C6 C1 C7 O3 . . . . -21.2(2) ?
C2 C1 C7 O3 . . . . 159.56(15) ?
C6 C1 C7 N1 . . . . 159.05(14) ?
C2 C1 C7 N1 . . . . -20.2(2) ?
N1 N2 C8 C9 . . . . -176.41(13) ?
N2 C8 C9 C14 . . . . -0.8(2) ?
N2 C8 C9 C10 . . . . 176.25(15) ?
C15 O4 C10 C11 . . . . -4.8(2) ?
C15 O4 C10 C9 . . . . 175.43(14) ?
C14 C9 C10 O4 . . . . -177.86(14) ?
C8 C9 C10 O4 . . . . 5.1(2) ?
C14 C9 C10 C11 . . . . 2.4(2) ?
C8 C9 C10 C11 . . . . -174.70(14) ?
O4 C10 C11 C12 . . . . 179.15(15) ?
C9 C10 C11 C12 . . . . -1.1(2) ?
C10 C11 C12 C13 . . . . -0.9(2) ?
C16 O5 C13 C14 . . . . 172.04(16) ?
C16 O5 C13 C12 . . . . -6.2(3) ?
C11 C12 C13 O5 . . . . 179.70(15) ?
C11 C12 C13 C14 . . . . 1.5(2) ?
O5 C13 C14 C9 . . . . -178.57(14) ?
C12 C13 C14 C9 . . . . -0.2(2) ?
C10 C9 C14 C13 . . . . -1.8(2) ?
C8 C9 C14 C13 . . . . 175.35(14) ?

loop_
_cod_related_entry_id
_cod_related_entry_database
_cod_related_entry_code
1 ChemSpider 30655916
